data_4079456
loop_
_publ_author_name
'Wucher, Philipp'
'Roesle, Philipp'
'Falivene, Laura'
'Cavallo, Luigi'
'Caporaso, Lucia'
'G\"ottker-Schnetmann, Inigo'
'Mecking, Stefan'

_publ_section_title
;
 Controlled Acrylate Insertion Regioselectivity in
 Diazaphospholidine-Sulfonato Palladium(II) Complexes
;
_journal_issue 24
_journal_name_full Organometallics
_journal_page_first 8505
_journal_paper_doi 10.1021/om300755j
_journal_volume 31
_journal_year 2012
_chemical_formula_moiety 'C35 H51 N2 O4 P Pd S2'
_chemical_formula_sum 'C35 H51 N2 O4 P Pd S2'
_chemical_formula_weight 765.27
_chemical_name_systematic
; 
 ? 
;
_space_group_IT_number 15
_symmetry_cell_setting monoclinic
_symmetry_space_group_name_Hall '-C 2yc'
_symmetry_space_group_name_H-M 'C 1 2/c 1'
_atom_sites_solution_hydrogens geom
_atom_sites_solution_primary direct
_atom_sites_solution_secondary difmap
_audit_creation_method SHELXL-97
_cell_angle_alpha 90.00
_cell_angle_beta 108.640(2)
_cell_angle_gamma 90.00
_cell_formula_units_Z 8
_cell_length_a 33.6384(11)
_cell_length_b 12.4052(5)
_cell_length_c 18.2456(6)
_cell_measurement_reflns_used 48601
_cell_measurement_temperature 100(2)
_cell_measurement_theta_max 27.72
_cell_measurement_theta_min 1.76
_cell_volume 7214.4(5)
_computing_cell_refinement 'STOE X-AREA'
_computing_data_collection 'STOE X-AREA'
_computing_data_reduction 'STOE X-RED32'
_computing_structure_refinement 'SHELXL-97 (Sheldrick, 1997)'
_computing_structure_solution 'SHELXS-97 (Sheldrick, 1990)'
_diffrn_ambient_temperature 100(2)
_diffrn_detector_area_resol_mean 6.67
_diffrn_measured_fraction_theta_full 0.992
_diffrn_measured_fraction_theta_max 0.992
_diffrn_measurement_device_type 'STOE IPDS 2T'
_diffrn_measurement_method 'rotation method'
_diffrn_radiation_monochromator graphite
_diffrn_radiation_source 'fine-focus sealed tube'
_diffrn_radiation_type MoK\a
_diffrn_radiation_wavelength 0.71073
_diffrn_reflns_av_R_equivalents 0.0560
_diffrn_reflns_av_sigmaI/netI 0.0287
_diffrn_reflns_limit_h_max 43
_diffrn_reflns_limit_h_min -43
_diffrn_reflns_limit_k_max 16
_diffrn_reflns_limit_k_min -16
_diffrn_reflns_limit_l_max 23
_diffrn_reflns_limit_l_min -23
_diffrn_reflns_number 56811
_diffrn_reflns_theta_full 27.39
_diffrn_reflns_theta_max 27.39
_diffrn_reflns_theta_min 1.76
_exptl_absorpt_coefficient_mu 0.714
_exptl_absorpt_correction_T_max 0.7878
_exptl_absorpt_correction_T_min 0.6724
_exptl_absorpt_correction_type integration
_exptl_absorpt_process_details 'STOE X-RED32'
_exptl_crystal_colour Colourless
_exptl_crystal_density_diffrn 1.409
_exptl_crystal_density_method 'not measured'
_exptl_crystal_description diamond
_exptl_crystal_F_000 3200
_exptl_crystal_size_max 0.450
_exptl_crystal_size_mid 0.367
_exptl_crystal_size_min 0.250
_refine_diff_density_max 0.792
_refine_diff_density_min -0.850
_refine_diff_density_rms 0.073
_refine_ls_extinction_method none
_refine_ls_goodness_of_fit_ref 1.052
_refine_ls_hydrogen_treatment constr
_refine_ls_matrix_type full
_refine_ls_number_parameters 417
_refine_ls_number_reflns 8129
_refine_ls_number_restraints 0
_refine_ls_restrained_S_all 1.052
_refine_ls_R_factor_all 0.0432
_refine_ls_R_factor_gt 0.0324
_refine_ls_shift/su_max 0.020
_refine_ls_shift/su_mean 0.001
_refine_ls_structure_factor_coef Fsqd
_refine_ls_weighting_details 'calc w=1/[\s^2^(Fo^2^)+(0.0267P)^2^+16.5193P] where P=(Fo^2^+2Fc^2^)/3'
_refine_ls_weighting_scheme calc
_refine_ls_wR_factor_gt 0.0664
_refine_ls_wR_factor_ref 0.0695
_reflns_number_gt 6962
_reflns_number_total 8129
_reflns_threshold_expression >2sigma(I)
_cod_data_source_file om300755j_si_002.cif
_cod_data_source_block d:\gs08_028
_cod_original_cell_volume 7214.4(4)
_cod_original_sg_symbol_Hall 'C 2yc'
_cod_original_sg_symbol_H-M 'C 2/c'
_cod_database_code 4079456

loop_
_symmetry_equiv_pos_as_xyz
'x, y, z'
'-x, y, -z+1/2'
'x+1/2, y+1/2, z'
'-x+1/2, y+1/2, -z+1/2'
'-x, -y, -z'
'x, -y, z-1/2'
'-x+1/2, -y+1/2, -z'
'x+1/2, -y+1/2, z-1/2'

loop_
_atom_site_label
_atom_site_type_symbol
_atom_site_fract_x
_atom_site_fract_y
_atom_site_fract_z
_atom_site_U_iso_or_equiv
_atom_site_adp_type
_atom_site_occupancy
_atom_site_symmetry_multiplicity
_atom_site_calc_flag
_atom_site_refinement_flags
C1 C 0.06216(8) 0.40338(19) 0.15521(17) 0.0261(5) Uani 1 1 d .
H1C H 0.0321 0.4167 0.1446 0.031 Uiso 1 1 calc R
H1B H 0.0738 0.4585 0.1294 0.031 Uiso 1 1 calc R
H1A H 0.0765 0.4064 0.2111 0.031 Uiso 1 1 calc R
C2 C 0.16667(7) 0.16149(17) 0.15924(12) 0.0130(4) Uani 1 1 d .
C3 C 0.15102(7) 0.05925(17) 0.16823(12) 0.0143(4) Uani 1 1 d .
C4 C 0.17802(8) -0.02474(18) 0.20273(14) 0.0203(5) Uani 1 1 d .
H4A H 0.1668 -0.0931 0.2089 0.024 Uiso 1 1 calc R
C5 C 0.22094(8) -0.0097(2) 0.22798(15) 0.0245(5) Uani 1 1 d .
H5A H 0.2391 -0.0675 0.2514 0.029 Uiso 1 1 calc R
C6 C 0.23743(8) 0.0896(2) 0.21912(14) 0.0215(5) Uani 1 1 d .
H6A H 0.2669 0.1005 0.2361 0.026 Uiso 1 1 calc R
C7 C 0.21062(7) 0.17299(18) 0.18540(13) 0.0156(4) Uani 1 1 d .
H7A H 0.2223 0.2409 0.1796 0.019 Uiso 1 1 calc R
C8 C 0.11608(7) 0.23507(17) -0.04676(12) 0.0129(4) Uani 1 1 d .
C9 C 0.07920(7) 0.28572(17) -0.09343(13) 0.0153(4) Uani 1 1 d .
C10 C 0.05871(7) 0.2416(2) -0.16615(14) 0.0216(5) Uani 1 1 d .
H10A H 0.0334 0.2737 -0.1978 0.026 Uiso 1 1 calc R
C11 C 0.07434(8) 0.15234(19) -0.19323(14) 0.0216(5) Uani 1 1 d .
H11A H 0.0602 0.1246 -0.2434 0.026 Uiso 1 1 calc R
C12 C 0.11086(7) 0.10357(18) -0.14646(13) 0.0173(4) Uani 1 1 d .
H12A H 0.1215 0.0422 -0.1651 0.021 Uiso 1 1 calc R
C13 C 0.13216(7) 0.14323(17) -0.07258(12) 0.0132(4) Uani 1 1 d .
C14 C 0.06104(7) 0.38689(18) -0.06936(14) 0.0179(4) Uani 1 1 d .
H14A H 0.0791 0.4071 -0.0161 0.022 Uiso 1 1 calc R
C15 C 0.06115(9) 0.4811(2) -0.12372(16) 0.0264(5) Uani 1 1 d .
H15A H 0.0436 0.4630 -0.1764 0.032 Uiso 1 1 calc R
H15B H 0.0899 0.4948 -0.1233 0.032 Uiso 1 1 calc R
H15C H 0.0500 0.5458 -0.1062 0.032 Uiso 1 1 calc R
C16 C 0.01649(8) 0.3667(2) -0.06728(15) 0.0249(5) Uani 1 1 d .
H16C H 0.0066 0.4306 -0.0466 0.030 Uiso 1 1 calc R
H16B H 0.0166 0.3045 -0.0341 0.030 Uiso 1 1 calc R
H16A H -0.0022 0.3523 -0.1198 0.030 Uiso 1 1 calc R
C17 C 0.17184(7) 0.08636(18) -0.02462(13) 0.0161(4) Uani 1 1 d .
H17A H 0.1822 0.1234 0.0267 0.019 Uiso 1 1 calc R
C18 C 0.16262(8) -0.03165(19) -0.01019(15) 0.0243(5) Uani 1 1 d .
H18A H 0.1536 -0.0706 -0.0595 0.029 Uiso 1 1 calc R
H18B H 0.1404 -0.0343 0.0137 0.029 Uiso 1 1 calc R
H18C H 0.1881 -0.0653 0.0244 0.029 Uiso 1 1 calc R
C19 C 0.20660(8) 0.0924(2) -0.06193(16) 0.0257(5) Uani 1 1 d .
H19C H 0.2319 0.0572 -0.0282 0.031 Uiso 1 1 calc R
H19B H 0.2128 0.1681 -0.0693 0.031 Uiso 1 1 calc R
H19A H 0.1973 0.0558 -0.1122 0.031 Uiso 1 1 calc R
C20 C 0.17102(7) 0.36522(19) 0.01768(14) 0.0195(5) Uani 1 1 d .
H20A H 0.1566 0.4235 -0.0180 0.023 Uiso 1 1 calc R
H20B H 0.1919 0.3314 -0.0029 0.023 Uiso 1 1 calc R
C21 C 0.19258(7) 0.41064(17) 0.09852(12) 0.0132(4) Uani 1 1 d .
H21A H 0.2201 0.3755 0.1221 0.016 Uiso 1 1 calc R
H21B H 0.1971 0.4892 0.0957 0.016 Uiso 1 1 calc R
C22 C 0.15971(6) 0.47134(17) 0.19747(12) 0.0120(4) Uani 1 1 d .
C23 C 0.14460(7) 0.57453(17) 0.16800(13) 0.0145(4) Uani 1 1 d .
C24 C 0.14097(7) 0.65380(18) 0.21971(14) 0.0197(5) Uani 1 1 d .
H24A H 0.1314 0.7236 0.2008 0.024 Uiso 1 1 calc R
C25 C 0.15108(8) 0.6327(2) 0.29804(15) 0.0236(5) Uani 1 1 d .
H25A H 0.1480 0.6871 0.3325 0.028 Uiso 1 1 calc R
C26 C 0.16565(8) 0.5317(2) 0.32560(14) 0.0212(5) Uani 1 1 d .
H26A H 0.1725 0.5175 0.3794 0.025 Uiso 1 1 calc R
C27 C 0.17065(7) 0.44985(18) 0.27703(13) 0.0156(4) Uani 1 1 d .
C28 C 0.13131(7) 0.60527(18) 0.08269(14) 0.0184(5) Uani 1 1 d .
H28A H 0.1321 0.5388 0.0522 0.022 Uiso 1 1 calc R
C29 C 0.08668(8) 0.6508(2) 0.05376(16) 0.0282(6) Uani 1 1 d .
H29A H 0.0857 0.7194 0.0799 0.034 Uiso 1 1 calc R
H29B H 0.0673 0.5995 0.0651 0.034 Uiso 1 1 calc R
H29C H 0.0785 0.6628 -0.0022 0.034 Uiso 1 1 calc R
C30 C 0.16156(9) 0.6878(2) 0.06726(16) 0.0277(6) Uani 1 1 d .
H30C H 0.1545 0.6991 0.0114 0.033 Uiso 1 1 calc R
H30B H 0.1904 0.6609 0.0881 0.033 Uiso 1 1 calc R
H30A H 0.1591 0.7562 0.0923 0.033 Uiso 1 1 calc R
C31 C 0.18689(7) 0.34110(19) 0.31241(13) 0.0183(4) Uani 1 1 d .
H31A H 0.1980 0.3024 0.2749 0.022 Uiso 1 1 calc R
C32 C 0.22297(8) 0.3500(2) 0.38896(15) 0.0273(5) Uani 1 1 d .
H32A H 0.2122 0.3779 0.4292 0.033 Uiso 1 1 calc R
H32B H 0.2444 0.3991 0.3825 0.033 Uiso 1 1 calc R
H32C H 0.2354 0.2786 0.4041 0.033 Uiso 1 1 calc R
C33 C 0.15164(8) 0.2721(2) 0.32367(15) 0.0262(5) Uani 1 1 d .
H33A H 0.1292 0.2641 0.2741 0.031 Uiso 1 1 calc R
H33B H 0.1404 0.3072 0.3610 0.031 Uiso 1 1 calc R
H33C H 0.1627 0.2009 0.3432 0.031 Uiso 1 1 calc R
C34 C -0.05762(8) 0.1822(2) 0.15114(17) 0.0283(6) Uani 1 1 d .
H34A H -0.0696 0.1277 0.1769 0.034 Uiso 1 1 calc R
H34B H -0.0764 0.1931 0.0982 0.034 Uiso 1 1 calc R
H34C H -0.0543 0.2502 0.1797 0.034 Uiso 1 1 calc R
C35 C -0.02511(10) 0.0328(3) 0.0794(2) 0.0399(8) Uani 1 1 d .
H35C H -0.0007 -0.0050 0.0733 0.048 Uiso 1 1 calc R
H35B H -0.0418 0.0636 0.0296 0.048 Uiso 1 1 calc R
H35A H -0.0424 -0.0182 0.0970 0.048 Uiso 1 1 calc R
N1 N 0.14068(5) 0.28502(14) 0.02502(10) 0.0118(3) Uani 1 1 d .
N2 N 0.16474(6) 0.38875(14) 0.14518(10) 0.0119(3) Uani 1 1 d .
P1 P 0.134121(16) 0.27998(4) 0.11250(3) 0.00970(10) Uani 1 1 d .
S1 S 0.096591(18) 0.02551(4) 0.13854(3) 0.01752(12) Uani 1 1 d .
S2 S -0.007790(18) 0.13754(5) 0.14848(3) 0.01922(12) Uani 1 1 d .
O1 O 0.07645(5) 0.09594(13) 0.07133(9) 0.0188(3) Uani 1 1 d .
O2 O 0.08252(5) 0.04986(13) 0.20397(10) 0.0232(4) Uani 1 1 d .
O3 O 0.09406(6) -0.08657(13) 0.11640(12) 0.0296(4) Uani 1 1 d .
O4 O 0.00659(5) 0.22830(14) 0.10655(11) 0.0251(4) Uani 1 1 d .
Pd1 Pd 0.070395(5) 0.256609(13) 0.115114(9) 0.01256(5) Uani 1 1 d .

loop_
_atom_site_aniso_label
_atom_site_aniso_U_11
_atom_site_aniso_U_22
_atom_site_aniso_U_33
_atom_site_aniso_U_23
_atom_site_aniso_U_13
_atom_site_aniso_U_12
C1 0.0203(12) 0.0182(11) 0.0413(16) -0.0029(10) 0.0123(11) 0.0029(9)
C2 0.0163(10) 0.0132(10) 0.0099(10) -0.0004(8) 0.0046(8) 0.0026(8)
C3 0.0187(11) 0.0140(10) 0.0105(10) 0.0004(8) 0.0049(9) 0.0000(8)
C4 0.0294(13) 0.0149(10) 0.0166(12) 0.0026(8) 0.0075(10) 0.0044(9)
C5 0.0292(13) 0.0220(12) 0.0201(13) 0.0038(9) 0.0050(10) 0.0110(10)
C6 0.0177(11) 0.0256(12) 0.0191(12) 0.0000(9) 0.0028(9) 0.0071(9)
C7 0.0141(10) 0.0169(10) 0.0158(11) -0.0004(8) 0.0049(9) 0.0017(8)
C8 0.0157(9) 0.0137(10) 0.0095(9) -0.0004(8) 0.0046(8) -0.0033(8)
C9 0.0166(10) 0.0158(10) 0.0134(11) -0.0004(8) 0.0047(9) 0.0000(8)
C10 0.0213(11) 0.0227(11) 0.0166(11) 0.0002(9) 0.0003(9) 0.0018(10)
C11 0.0246(12) 0.0226(11) 0.0135(11) -0.0041(9) 0.0003(9) -0.0034(9)
C12 0.0232(11) 0.0149(10) 0.0146(11) -0.0041(8) 0.0071(9) -0.0016(9)
C13 0.0148(10) 0.0135(9) 0.0122(10) 0.0007(8) 0.0057(8) -0.0028(8)
C14 0.0181(11) 0.0181(11) 0.0151(11) -0.0016(8) 0.0018(9) 0.0055(9)
C15 0.0310(14) 0.0206(12) 0.0261(14) 0.0040(10) 0.0072(11) 0.0064(10)
C16 0.0194(11) 0.0312(13) 0.0228(13) -0.0012(10) 0.0050(10) 0.0065(10)
C17 0.0175(11) 0.0169(10) 0.0138(11) -0.0025(8) 0.0049(9) 0.0020(8)
C18 0.0304(13) 0.0198(12) 0.0220(13) 0.0011(9) 0.0074(11) 0.0040(10)
C19 0.0203(12) 0.0306(13) 0.0289(14) -0.0007(10) 0.0117(11) 0.0048(10)
C20 0.0215(11) 0.0239(12) 0.0163(12) -0.0052(9) 0.0107(10) -0.0106(9)
C21 0.0138(10) 0.0139(10) 0.0139(11) -0.0022(8) 0.0072(8) -0.0045(8)
C22 0.0116(9) 0.0130(10) 0.0127(10) -0.0039(8) 0.0055(8) -0.0034(8)
C23 0.0137(10) 0.0132(10) 0.0174(11) -0.0019(8) 0.0060(9) -0.0030(8)
C24 0.0233(11) 0.0131(10) 0.0247(13) -0.0033(9) 0.0103(10) -0.0002(9)
C25 0.0305(13) 0.0214(12) 0.0228(13) -0.0105(9) 0.0140(11) -0.0011(10)
C26 0.0266(12) 0.0258(12) 0.0144(11) -0.0043(9) 0.0108(10) -0.0014(10)
C27 0.0156(10) 0.0164(10) 0.0167(11) -0.0032(8) 0.0076(9) -0.0036(8)
C28 0.0246(12) 0.0134(10) 0.0177(12) -0.0005(8) 0.0076(10) 0.0007(9)
C29 0.0290(13) 0.0235(12) 0.0263(14) -0.0006(10) 0.0007(11) 0.0071(10)
C30 0.0409(15) 0.0183(12) 0.0284(14) 0.0029(10) 0.0175(12) -0.0044(11)
C31 0.0227(11) 0.0203(11) 0.0120(11) 0.0009(8) 0.0057(9) 0.0009(9)
C32 0.0256(13) 0.0353(14) 0.0187(13) 0.0034(10) 0.0038(10) -0.0009(11)
C33 0.0327(13) 0.0251(13) 0.0188(12) 0.0047(9) 0.0052(10) -0.0074(10)
C34 0.0186(12) 0.0333(14) 0.0360(15) 0.0057(11) 0.0128(11) -0.0008(10)
C35 0.0398(16) 0.0414(17) 0.0463(19) -0.0222(14) 0.0249(15) -0.0218(14)
N1 0.0127(8) 0.0117(8) 0.0113(9) -0.0005(6) 0.0045(7) -0.0029(7)
N2 0.0139(8) 0.0112(8) 0.0125(9) -0.0020(7) 0.0071(7) -0.0025(7)
P1 0.0101(2) 0.0094(2) 0.0098(2) -0.00012(18) 0.0034(2) -0.00045(18)
S1 0.0205(3) 0.0107(2) 0.0217(3) 0.0003(2) 0.0071(2) -0.0029(2)
S2 0.0165(3) 0.0233(3) 0.0190(3) 0.0005(2) 0.0073(2) -0.0024(2)
O1 0.0198(8) 0.0167(8) 0.0171(8) -0.0027(6) 0.0020(7) -0.0024(6)
O2 0.0256(9) 0.0213(8) 0.0269(10) 0.0070(7) 0.0143(8) 0.0018(7)
O3 0.0301(10) 0.0116(8) 0.0452(12) -0.0051(7) 0.0096(9) -0.0049(7)
O4 0.0156(8) 0.0258(9) 0.0343(10) 0.0072(7) 0.0088(7) -0.0033(7)
Pd1 0.01071(7) 0.01272(8) 0.01438(8) 0.00153(6) 0.00419(6) -0.00156(6)

loop_
_atom_type_symbol
_atom_type_description
_atom_type_scat_dispersion_real
_atom_type_scat_dispersion_imag
_atom_type_scat_source
C C 0.0033 0.0016 'International Tables Vol C Tables 4.2.6.8 and 6.1.1.4'
H H 0.0000 0.0000 'International Tables Vol C Tables 4.2.6.8 and 6.1.1.4'
N N 0.0061 0.0033 'International Tables Vol C Tables 4.2.6.8 and 6.1.1.4'
P P 0.1023 0.0942 'International Tables Vol C Tables 4.2.6.8 and 6.1.1.4'
S S 0.1246 0.1234 'International Tables Vol C Tables 4.2.6.8 and 6.1.1.4'
O O 0.0106 0.0060 'International Tables Vol C Tables 4.2.6.8 and 6.1.1.4'
Pd Pd -0.9988 1.0072 'International Tables Vol C Tables 4.2.6.8 and 6.1.1.4'

loop_
_geom_angle_atom_site_label_1
_geom_angle_atom_site_label_2
_geom_angle_atom_site_label_3
_geom_angle
C3 C2 C7 116.4(2)
C3 C2 P1 125.29(17)
C7 C2 P1 118.27(16)
C4 C3 C2 120.9(2)
C4 C3 S1 114.78(17)
C2 C3 S1 124.28(17)
C5 C4 C3 120.7(2)
C4 C5 C6 119.8(2)
C7 C6 C5 119.4(2)
C6 C7 C2 122.7(2)
C13 C8 C9 121.20(19)
C13 C8 N1 118.74(19)
C9 C8 N1 119.66(18)
C10 C9 C8 118.1(2)
C10 C9 C14 118.4(2)
C8 C9 C14 123.4(2)
C11 C10 C9 121.6(2)
C10 C11 C12 119.4(2)
C11 C12 C13 121.2(2)
C12 C13 C8 118.3(2)
C12 C13 C17 118.57(19)
C8 C13 C17 123.08(19)
C9 C14 C16 111.05(19)
C9 C14 C15 110.97(19)
C16 C14 C15 110.2(2)
C13 C17 C19 112.15(19)
C13 C17 C18 110.72(19)
C19 C17 C18 110.32(19)
N1 C20 C21 106.99(17)
N2 C21 C20 107.20(17)
C27 C22 C23 120.46(19)
C27 C22 N2 120.01(19)
C23 C22 N2 119.51(19)
C24 C23 C22 118.6(2)
C24 C23 C28 117.0(2)
C22 C23 C28 124.45(19)
C25 C24 C23 121.3(2)
C26 C25 C24 119.3(2)
C25 C26 C27 122.1(2)
C26 C27 C22 118.3(2)
C26 C27 C31 118.5(2)
C22 C27 C31 123.18(19)
C23 C28 C29 112.3(2)
C23 C28 C30 111.1(2)
C29 C28 C30 109.0(2)
C27 C31 C33 111.41(19)
C27 C31 C32 113.3(2)
C33 C31 C32 109.9(2)
C8 N1 C20 115.01(17)
C8 N1 P1 129.30(14)
C20 N1 P1 114.82(14)
C22 N2 C21 118.62(16)
C22 N2 P1 127.81(14)
C21 N2 P1 111.78(13)
N1 P1 N2 93.17(9)
N1 P1 C2 103.13(9)
N2 P1 C2 105.40(9)
N1 P1 Pd1 117.03(7)
N2 P1 Pd1 126.34(6)
C2 P1 Pd1 108.81(7)
O3 S1 O2 115.20(11)
O3 S1 O1 111.47(11)
O2 S1 O1 112.05(10)
O3 S1 C3 105.90(11)
O2 S1 C3 105.93(10)
O1 S1 C3 105.44(10)
O4 S2 C35 105.60(13)
O4 S2 C34 103.68(11)
C35 S2 C34 98.58(14)
S1 O1 Pd1 107.89(9)
S2 O4 Pd1 123.97(10)
C1 Pd1 O4 85.60(9)
C1 Pd1 P1 97.94(7)
O4 Pd1 P1 174.50(5)
C1 Pd1 O1 177.45(8)
O4 Pd1 O1 91.85(6)
P1 Pd1 O1 84.60(4)

loop_
_geom_bond_atom_site_label_1
_geom_bond_atom_site_label_2
_geom_bond_distance
C1 Pd1 2.014(2)
C2 C3 1.403(3)
C2 C7 1.408(3)
C2 P1 1.868(2)
C3 C4 1.393(3)
C3 S1 1.785(2)
C4 C5 1.381(4)
C5 C6 1.382(4)
C6 C7 1.381(3)
C8 C13 1.405(3)
C8 C9 1.408(3)
C8 N1 1.446(3)
C9 C10 1.397(3)
C9 C14 1.521(3)
C10 C11 1.383(3)
C11 C12 1.390(3)
C12 C13 1.398(3)
C13 C17 1.516(3)
C14 C16 1.532(3)
C14 C15 1.534(3)
C17 C19 1.531(3)
C17 C18 1.536(3)
C20 N1 1.462(3)
C20 C21 1.528(3)
C21 N2 1.478(3)
C22 C27 1.404(3)
C22 C23 1.418(3)
C22 N2 1.446(3)
C23 C24 1.395(3)
C23 C28 1.524(3)
C24 C25 1.384(4)
C25 C26 1.381(4)
C26 C27 1.392(3)
C27 C31 1.520(3)
C28 C29 1.532(3)
C28 C30 1.532(3)
C31 C33 1.528(3)
C31 C32 1.534(3)
C34 S2 1.781(3)
C35 S2 1.775(3)
N1 P1 1.6807(18)
N2 P1 1.6865(18)
P1 Pd1 2.1787(5)
S1 O3 1.4428(17)
S1 O2 1.4497(18)
S1 O1 1.4816(17)
S2 O4 1.5241(17)
O1 Pd1 2.1809(16)
O4 Pd1 2.1309(16)

loop_
_geom_torsion_atom_site_label_1
_geom_torsion_atom_site_label_2
_geom_torsion_atom_site_label_3
_geom_torsion_atom_site_label_4
_geom_torsion
C7 C2 C3 C4 1.2(3)
P1 C2 C3 C4 178.78(17)
C7 C2 C3 S1 -179.36(16)
P1 C2 C3 S1 -1.8(3)
C2 C3 C4 C5 -0.9(3)
S1 C3 C4 C5 179.64(19)
C3 C4 C5 C6 0.0(4)
C4 C5 C6 C7 0.4(4)
C5 C6 C7 C2 0.0(4)
C3 C2 C7 C6 -0.8(3)
P1 C2 C7 C6 -178.53(18)
C13 C8 C9 C10 0.5(3)
N1 C8 C9 C10 173.13(19)
C13 C8 C9 C14 -178.3(2)
N1 C8 C9 C14 -5.7(3)
C8 C9 C10 C11 -1.6(3)
C14 C9 C10 C11 177.3(2)
C9 C10 C11 C12 1.4(4)
C10 C11 C12 C13 -0.2(4)
C11 C12 C13 C8 -0.9(3)
C11 C12 C13 C17 -179.9(2)
C9 C8 C13 C12 0.7(3)
N1 C8 C13 C12 -172.00(18)
C9 C8 C13 C17 179.67(19)
N1 C8 C13 C17 7.0(3)
C10 C9 C14 C16 60.8(3)
C8 C9 C14 C16 -120.4(2)
C10 C9 C14 C15 -62.2(3)
C8 C9 C14 C15 116.7(2)
C12 C13 C17 C19 63.5(3)
C8 C13 C17 C19 -115.5(2)
C12 C13 C17 C18 -60.2(3)
C8 C13 C17 C18 120.8(2)
N1 C20 C21 N2 -20.9(2)
C27 C22 C23 C24 0.1(3)
N2 C22 C23 C24 -178.44(19)
C27 C22 C23 C28 -179.0(2)
N2 C22 C23 C28 2.4(3)
C22 C23 C24 C25 -1.1(3)
C28 C23 C24 C25 178.1(2)
C23 C24 C25 C26 1.0(4)
C24 C25 C26 C27 0.1(4)
C25 C26 C27 C22 -1.1(3)
C25 C26 C27 C31 180.0(2)
C23 C22 C27 C26 1.0(3)
N2 C22 C27 C26 179.5(2)
C23 C22 C27 C31 179.8(2)
N2 C22 C27 C31 -1.6(3)
C24 C23 C28 C29 -53.7(3)
C22 C23 C28 C29 125.4(2)
C24 C23 C28 C30 68.6(3)
C22 C23 C28 C30 -112.2(2)
C26 C27 C31 C33 82.4(3)
C22 C27 C31 C33 -96.4(2)
C26 C27 C31 C32 -42.1(3)
C22 C27 C31 C32 139.1(2)
C13 C8 N1 C20 87.3(2)
C9 C8 N1 C20 -85.5(2)
C13 C8 N1 P1 -104.1(2)
C9 C8 N1 P1 83.2(2)
C21 C20 N1 C8 178.22(18)
C21 C20 N1 P1 7.9(2)
C27 C22 N2 C21 -120.5(2)
C23 C22 N2 C21 58.1(3)
C27 C22 N2 P1 76.1(3)
C23 C22 N2 P1 -105.3(2)
C20 C21 N2 C22 -139.42(19)
C20 C21 N2 P1 26.5(2)
C8 N1 P1 N2 -162.27(19)
C20 N1 P1 N2 6.36(17)
C8 N1 P1 C2 91.11(19)
C20 N1 P1 C2 -100.26(17)
C8 N1 P1 Pd1 -28.3(2)
C20 N1 P1 Pd1 140.35(14)
C22 N2 P1 N1 144.81(19)
C21 N2 P1 N1 -19.54(16)
C22 N2 P1 C2 -110.64(19)
C21 N2 P1 C2 85.02(16)
C22 N2 P1 Pd1 17.5(2)
C21 N2 P1 Pd1 -146.82(12)
C3 C2 P1 N1 -103.19(19)
C7 C2 P1 N1 74.32(18)
C3 C2 P1 N2 159.73(18)
C7 C2 P1 N2 -22.76(19)
C3 C2 P1 Pd1 21.7(2)
C7 C2 P1 Pd1 -160.76(15)
C4 C3 S1 O3 -32.4(2)
C2 C3 S1 O3 148.16(19)
C4 C3 S1 O2 90.40(18)
C2 C3 S1 O2 -89.0(2)
C4 C3 S1 O1 -150.66(17)
C2 C3 S1 O1 29.9(2)
O3 S1 O1 Pd1 168.17(9)
O2 S1 O1 Pd1 37.40(12)
C3 S1 O1 Pd1 -77.37(10)
C35 S2 O4 Pd1 -98.40(16)
C34 S2 O4 Pd1 158.46(14)
S2 O4 Pd1 C1 -120.98(15)
S2 O4 Pd1 P1 108.6(5)
S2 O4 Pd1 O1 58.96(13)
N1 P1 Pd1 C1 -111.51(11)
N2 P1 Pd1 C1 5.39(12)
C2 P1 Pd1 C1 132.18(11)
N1 P1 Pd1 O4 18.4(5)
N2 P1 Pd1 O4 135.3(5)
C2 P1 Pd1 O4 -97.9(5)
N1 P1 Pd1 O1 68.36(8)
N2 P1 Pd1 O1 -174.74(9)
C2 P1 Pd1 O1 -47.95(8)
S1 O1 Pd1 C1 -97(2)
S1 O1 Pd1 O4 -98.29(10)
S1 O1 Pd1 P1 85.92(8)
